data_7063913
loop_
_publ_author_name
'Sa, Min'
'Wang, Jin'
'Li, Jiajia'
'Li, Xiaojuan'

_publ_section_title
;
 A novel benzopyran-based fluorescent sensor for the selective detection
 of Hg2+ ions
;
_journal_issue 33
_journal_name_full 'New Journal of Chemistry'
_journal_page_first 14487
_journal_page_last 14493
_journal_paper_doi 10.1039/D5NJ02250A
_journal_volume 49
_journal_year 2025
_chemical_formula_moiety C24H21N3O2S
_chemical_formula_sum 'C48 H42 N6 O4 S2'
_chemical_formula_weight 830.99
_chemical_name_systematic (Z)-2-((6-methoxy-2-phenyl-2H-chromen-3-yl)methylene)-N-phenylhydrazine-1-carbothioamide
_space_group_crystal_system triclinic
_space_group_IT_number 2
_space_group_name_Hall '-P 1'
_space_group_name_H-M_alt 'P -1'
_atom_sites_solution_hydrogens geom
_audit_creation_method SHELXL-2018/3
_audit_update_record
;
2025-01-10 deposited with the CCDC.	2025-07-22 downloaded from the CCDC.
;
_cell_angle_alpha 98.3360(10)
_cell_angle_beta 100.6390(10)
_cell_angle_gamma 94.3620(10)
_cell_formula_units_Z 1
_cell_length_a 6.6713(2)
_cell_length_b 11.1427(3)
_cell_length_c 14.3771(3)
_cell_measurement_temperature 193(2)
_cell_volume 1033.45(5)
_computing_structure_refinement 'SHELXL-2018/3 (Sheldrick, 2018)'
_computing_structure_solution 'SHELXT 2018/2 (Sheldrick, 2018)'
_diffrn_ambient_temperature 193(2)
_diffrn_measured_fraction_theta_full 0.997
_diffrn_measured_fraction_theta_max 0.995
_diffrn_radiation_type MoK\a
_diffrn_radiation_wavelength 0.71073
_diffrn_reflns_av_R_equivalents 0.0580
_diffrn_reflns_av_unetI/netI 0.0347
_diffrn_reflns_Laue_measured_fraction_full 0.997
_diffrn_reflns_Laue_measured_fraction_max 0.995
_diffrn_reflns_limit_h_max 8
_diffrn_reflns_limit_h_min -8
_diffrn_reflns_limit_k_max 14
_diffrn_reflns_limit_k_min -14
_diffrn_reflns_limit_l_max 18
_diffrn_reflns_limit_l_min -18
_diffrn_reflns_number 33446
_diffrn_reflns_point_group_measured_fraction_full 0.997
_diffrn_reflns_point_group_measured_fraction_max 0.995
_diffrn_reflns_theta_full 25.242
_diffrn_reflns_theta_max 27.481
_diffrn_reflns_theta_min 2.169
_exptl_absorpt_coefficient_mu 0.183
_exptl_absorpt_correction_T_max 0.7456
_exptl_absorpt_correction_T_min 0.7111
_exptl_absorpt_correction_type multi-scan
_exptl_absorpt_process_details
;
 SADABS 2016/2: Krause, L., Herbst-Irmer, R., Sheldrick G.M. & Stalke D.,
 J. Appl. Cryst. 48 (2015) 3-10
;
_exptl_crystal_colour yellow
_exptl_crystal_density_diffrn 1.335
_exptl_crystal_F_000 436
_exptl_crystal_recrystallization_method 'Re-crystallisation from solvent: dichloromethane'
_exptl_crystal_size_max 0.050
_exptl_crystal_size_mid 0.010
_exptl_crystal_size_min 0.010
_refine_diff_density_max 0.234
_refine_diff_density_min -0.347
_refine_diff_density_rms 0.050
_refine_ls_extinction_method none
_refine_ls_goodness_of_fit_ref 1.044
_refine_ls_hydrogen_treatment constr
_refine_ls_matrix_type full
_refine_ls_number_parameters 272
_refine_ls_number_reflns 4723
_refine_ls_number_restraints 0
_refine_ls_restrained_S_all 1.044
_refine_ls_R_factor_all 0.0472
_refine_ls_R_factor_gt 0.0383
_refine_ls_shift/su_max 0.001
_refine_ls_shift/su_mean 0.000
_refine_ls_structure_factor_coef Fsqd
_refine_ls_weighting_details 'w=1/[\s^2^(Fo^2^)+(0.0452P)^2^+0.4022P] where P=(Fo^2^+2Fc^2^)/3'
_refine_ls_weighting_scheme calc
_refine_ls_wR_factor_gt 0.0969
_refine_ls_wR_factor_ref 0.1049
_reflns_Friedel_coverage 0.000
_reflns_number_gt 3992
_reflns_number_total 4723
_reflns_threshold_expression 'I > 2\s(I)'
_cod_data_source_file d5nj02250a2.cif
_cod_data_source_block mo_250105lu_lgpz3102022_zcs_0m
_cod_depositor_comments 'Adding full bibliography for 7063913.cif.'
_cod_original_cell_volume 1033.44(5)
_cod_database_code 7063913
_shelx_shelxl_version_number 2018/3
_shelx_space_group_comment
;
The symmetry employed for this shelxl refinement is uniquely defined
by the following loop, which should always be used as a source of
symmetry information in preference to the above space-group names.
They are only intended as comments.
;
_shelx_estimated_absorpt_t_min 0.991
_shelx_estimated_absorpt_t_max 0.998

loop_
_space_group_symop_operation_xyz
'x, y, z'
'-x, -y, -z'

loop_
_atom_site_label
_atom_site_type_symbol
_atom_site_fract_x
_atom_site_fract_y
_atom_site_fract_z
_atom_site_U_iso_or_equiv
_atom_site_adp_type
_atom_site_occupancy
_atom_site_site_symmetry_order
_atom_site_calc_flag
_atom_site_refinement_flags_posn
_atom_site_refinement_flags_adp
_atom_site_refinement_flags_occupancy
_atom_site_disorder_assembly
_atom_site_disorder_group
S001 S 0.73526(6) 0.12955(4) -0.03506(2) 0.03624(12) Uani 1 1 d . . . . .
O002 O 0.75767(14) 0.18557(9) 0.51845(6) 0.0258(2) Uani 1 1 d . . . . .
O003 O 0.12831(16) 0.13392(11) 0.71475(7) 0.0381(3) Uani 1 1 d . . . . .
N004 N 0.62848(18) 0.13418(10) 0.22266(7) 0.0256(2) Uani 1 1 d . . . . .
N005 N 0.60783(19) 0.10615(10) 0.12520(8) 0.0286(3) Uani 1 1 d . . . . .
H005 H 0.509611 0.051744 0.090803 0.034 Uiso 1 1 calc R U . . .
N006 N 0.8728(2) 0.25273(12) 0.14273(8) 0.0339(3) Uani 1 1 d . . . . .
H006 H 0.861567 0.263184 0.203333 0.041 Uiso 1 1 calc R U . . .
C007 C 0.5095(2) 0.12786(11) 0.36498(9) 0.0217(3) Uani 1 1 d . . . . .
C008 C 0.39635(19) 0.13684(11) 0.51659(9) 0.0202(2) Uani 1 1 d . . . . .
C009 C 0.35998(19) 0.10413(11) 0.41307(9) 0.0210(2) Uani 1 1 d . . . . .
H009 H 0.229828 0.065738 0.379008 0.025 Uiso 1 1 calc R U . . .
C00A C 0.59663(19) 0.18026(11) 0.56524(9) 0.0205(2) Uani 1 1 d . . . . .
C00B C 0.7649(2) 0.31787(11) 0.39914(9) 0.0220(3) Uani 1 1 d . . . . .
C00C C 0.2899(2) 0.15265(12) 0.66968(9) 0.0255(3) Uani 1 1 d . . . . .
C00D C 0.4811(2) 0.09757(11) 0.26154(9) 0.0243(3) Uani 1 1 d . . . . .
H00D H 0.358892 0.052633 0.224121 0.029 Uiso 1 1 calc R U . . .
C00E C 0.6414(2) 0.21104(12) 0.66406(9) 0.0248(3) Uani 1 1 d . . . . .
H00E H 0.777127 0.241711 0.696099 0.030 Uiso 1 1 calc R U . . .
C00F C 0.2439(2) 0.12410(12) 0.57009(9) 0.0231(3) Uani 1 1 d . . . . .
H00F H 0.107212 0.095612 0.538188 0.028 Uiso 1 1 calc R U . . .
C00G C 0.71921(19) 0.18825(11) 0.41638(9) 0.0212(3) Uani 1 1 d . . . . .
H00G H 0.821461 0.139466 0.389741 0.025 Uiso 1 1 calc R U . . .
C00H C 0.9620(2) 0.35715(12) 0.39019(10) 0.0274(3) Uani 1 1 d . . . . .
H00H H 1.064687 0.302477 0.394177 0.033 Uiso 1 1 calc R U . . .
C00I C 0.4883(2) 0.19725(12) 0.71674(9) 0.0264(3) Uani 1 1 d . . . . .
H00I H 0.519324 0.218258 0.784648 0.032 Uiso 1 1 calc R U . . .
C00J C 1.0273(2) 0.33148(13) 0.11829(10) 0.0310(3) Uani 1 1 d . . . . .
C00K C 0.6164(2) 0.39843(13) 0.39331(11) 0.0330(3) Uani 1 1 d . . . . .
H00K H 0.481015 0.372800 0.399433 0.040 Uiso 1 1 calc R U . . .
C00L C 0.8626(3) 0.55481(13) 0.36945(11) 0.0366(3) Uani 1 1 d . . . . .
H00L H 0.895302 0.635661 0.359088 0.044 Uiso 1 1 calc R U . . .
C00M C 1.0109(2) 0.47556(13) 0.37547(10) 0.0330(3) Uani 1 1 d . . . . .
H00M H 1.146242 0.501619 0.369593 0.040 Uiso 1 1 calc R U . . .
C00N C 0.7437(2) 0.16500(12) 0.08353(9) 0.0271(3) Uani 1 1 d . . . . .
C00O C 0.6657(3) 0.51701(14) 0.37846(13) 0.0414(4) Uani 1 1 d . . . . .
H00O H 0.563711 0.572118 0.374505 0.050 Uiso 1 1 calc R U . . .
C00P C 1.1917(3) 0.28541(16) 0.08505(12) 0.0417(4) Uani 1 1 d . . . . .
H00P H 1.199300 0.199910 0.073243 0.050 Uiso 1 1 calc R U . . .
C00Q C 0.1644(3) 0.17334(19) 0.81581(11) 0.0467(4) Uani 1 1 d . . . . .
H00A H 0.209833 0.260927 0.830227 0.070 Uiso 1 1 calc R U . . .
H00B H 0.270754 0.128615 0.847553 0.070 Uiso 1 1 calc R U . . .
H00C H 0.037384 0.157602 0.839128 0.070 Uiso 1 1 calc R U . . .
C00R C 1.0126(3) 0.45562(15) 0.13351(12) 0.0418(4) Uani 1 1 d . . . . .
H00R H 0.897037 0.485980 0.155098 0.050 Uiso 1 1 calc R U . . .
C00S C 1.3462(3) 0.36635(18) 0.06914(14) 0.0505(4) Uani 1 1 d . . . . .
H00S H 1.460562 0.336103 0.046332 0.061 Uiso 1 1 calc R U . . .
C00T C 1.1668(3) 0.53557(16) 0.11721(13) 0.0499(5) Uani 1 1 d . . . . .
H00T H 1.157129 0.620916 0.127244 0.060 Uiso 1 1 calc R U . . .
C00U C 1.3341(3) 0.49094(17) 0.08642(13) 0.0504(5) Uani 1 1 d . . . . .
H00U H 1.441876 0.545807 0.076962 0.061 Uiso 1 1 calc R U . . .

loop_
_atom_site_aniso_label
_atom_site_aniso_U_11
_atom_site_aniso_U_22
_atom_site_aniso_U_33
_atom_site_aniso_U_23
_atom_site_aniso_U_13
_atom_site_aniso_U_12
S001 0.0420(2) 0.0447(2) 0.01946(17) -0.00012(14) 0.01147(15) -0.01445(17)
O002 0.0196(4) 0.0385(5) 0.0204(4) 0.0091(4) 0.0048(3) 0.0003(4)
O003 0.0306(6) 0.0634(7) 0.0264(5) 0.0122(5) 0.0159(4) 0.0084(5)
N004 0.0330(6) 0.0260(5) 0.0180(5) 0.0027(4) 0.0084(4) -0.0016(5)
N005 0.0345(6) 0.0311(6) 0.0181(5) 0.0001(4) 0.0084(5) -0.0092(5)
N006 0.0395(7) 0.0393(7) 0.0207(5) 0.0005(5) 0.0107(5) -0.0137(5)
C007 0.0261(6) 0.0196(6) 0.0199(6) 0.0043(4) 0.0057(5) 0.0016(5)
C008 0.0222(6) 0.0189(5) 0.0208(6) 0.0052(4) 0.0055(5) 0.0038(4)
C009 0.0204(6) 0.0206(6) 0.0218(6) 0.0046(4) 0.0035(5) 0.0007(5)
C00A 0.0214(6) 0.0201(5) 0.0217(6) 0.0059(4) 0.0066(5) 0.0032(5)
C00B 0.0254(6) 0.0212(6) 0.0187(6) 0.0017(4) 0.0047(5) -0.0002(5)
C00C 0.0265(7) 0.0296(6) 0.0253(6) 0.0091(5) 0.0113(5) 0.0087(5)
C00D 0.0275(7) 0.0233(6) 0.0215(6) 0.0033(5) 0.0056(5) -0.0012(5)
C00E 0.0248(7) 0.0264(6) 0.0224(6) 0.0046(5) 0.0025(5) 0.0015(5)
C00F 0.0211(6) 0.0262(6) 0.0232(6) 0.0062(5) 0.0055(5) 0.0033(5)
C00G 0.0222(6) 0.0239(6) 0.0192(6) 0.0051(5) 0.0071(5) 0.0020(5)
C00H 0.0258(7) 0.0269(6) 0.0298(7) 0.0055(5) 0.0066(5) 0.0003(5)
C00I 0.0314(7) 0.0304(7) 0.0185(6) 0.0041(5) 0.0063(5) 0.0066(5)
C00J 0.0314(7) 0.0371(7) 0.0220(6) 0.0031(5) 0.0061(5) -0.0100(6)
C00K 0.0276(7) 0.0272(7) 0.0457(8) 0.0071(6) 0.0098(6) 0.0036(6)
C00L 0.0492(9) 0.0219(6) 0.0383(8) 0.0065(6) 0.0086(7) -0.0030(6)
C00M 0.0338(8) 0.0299(7) 0.0338(7) 0.0045(6) 0.0081(6) -0.0076(6)
C00N 0.0293(7) 0.0299(7) 0.0222(6) 0.0040(5) 0.0076(5) -0.0025(5)
C00O 0.0438(9) 0.0260(7) 0.0559(10) 0.0097(7) 0.0093(8) 0.0092(6)
C00P 0.0386(9) 0.0421(9) 0.0472(9) 0.0138(7) 0.0125(7) 0.0001(7)
C00Q 0.0459(10) 0.0762(13) 0.0272(8) 0.0149(8) 0.0201(7) 0.0205(9)
C00R 0.0478(10) 0.0398(8) 0.0375(8) -0.0040(7) 0.0205(7) -0.0076(7)
C00S 0.0352(9) 0.0631(11) 0.0585(11) 0.0177(9) 0.0194(8) -0.0013(8)
C00T 0.0661(12) 0.0361(8) 0.0459(10) -0.0049(7) 0.0244(9) -0.0159(8)
C00U 0.0492(10) 0.0543(10) 0.0462(10) 0.0054(8) 0.0184(8) -0.0221(8)

loop_
_atom_type_symbol
_atom_type_description
_atom_type_scat_dispersion_real
_atom_type_scat_dispersion_imag
_atom_type_scat_source
C C 0.0033 0.0016 'International Tables Vol C Tables 4.2.6.8 and 6.1.1.4'
H H 0.0000 0.0000 'International Tables Vol C Tables 4.2.6.8 and 6.1.1.4'
N N 0.0061 0.0033 'International Tables Vol C Tables 4.2.6.8 and 6.1.1.4'
O O 0.0106 0.0060 'International Tables Vol C Tables 4.2.6.8 and 6.1.1.4'
S S 0.1246 0.1234 'International Tables Vol C Tables 4.2.6.8 and 6.1.1.4'

loop_
_geom_angle_atom_site_label_1
_geom_angle_atom_site_label_2
_geom_angle_atom_site_label_3
_geom_angle
_geom_angle_site_symmetry_1
_geom_angle_site_symmetry_3
_geom_angle_publ_flag
C00A O002 C00G 119.83(9) . . ?
C00C O003 C00Q 117.13(12) . . ?
C00D N004 N005 118.70(11) . . ?
C00N N005 N004 117.74(11) . . ?
C00N N005 H005 121.1 . . ?
N004 N005 H005 121.1 . . ?
C00N N006 C00J 127.00(11) . . ?
C00N N006 H006 116.5 . . ?
C00J N006 H006 116.5 . . ?
C009 C007 C00D 122.63(12) . . ?
C009 C007 C00G 121.56(11) . . ?
C00D C007 C00G 115.82(11) . . ?
C00F C008 C00A 118.57(11) . . ?
C00F C008 C009 123.37(11) . . ?
C00A C008 C009 118.03(11) . . ?
C007 C009 C008 120.38(11) . . ?
C007 C009 H009 119.8 . . ?
C008 C009 H009 119.8 . . ?
O002 C00A C00E 117.25(11) . . ?
O002 C00A C008 121.91(11) . . ?
C00E C00A C008 120.67(11) . . ?
C00K C00B C00H 119.14(12) . . ?
C00K C00B C00G 121.93(12) . . ?
C00H C00B C00G 118.93(11) . . ?
O003 C00C C00I 124.47(12) . . ?
O003 C00C C00F 115.52(12) . . ?
C00I C00C C00F 120.01(12) . . ?
N004 C00D C007 117.09(12) . . ?
N004 C00D H00D 121.5 . . ?
C007 C00D H00D 121.5 . . ?
C00A C00E C00I 120.24(12) . . ?
C00A C00E H00E 119.9 . . ?
C00I C00E H00E 119.9 . . ?
C00C C00F C008 120.74(12) . . ?
C00C C00F H00F 119.6 . . ?
C008 C00F H00F 119.6 . . ?
O002 C00G C007 113.12(10) . . ?
O002 C00G C00B 109.55(10) . . ?
C007 C00G C00B 114.10(10) . . ?
O002 C00G H00G 106.5 . . ?
C007 C00G H00G 106.5 . . ?
C00B C00G H00G 106.5 . . ?
C00B C00H C00M 120.75(13) . . ?
C00B C00H H00H 119.6 . . ?
C00M C00H H00H 119.6 . . ?
C00C C00I C00E 119.74(12) . . ?
C00C C00I H00I 120.1 . . ?
C00E C00I H00I 120.1 . . ?
C00P C00J C00R 120.99(14) . . ?
C00P C00J N006 120.89(14) . . ?
C00R C00J N006 118.05(14) . . ?
C00B C00K C00O 120.00(14) . . ?
C00B C00K H00K 120.0 . . ?
C00O C00K H00K 120.0 . . ?
C00M C00L C00O 120.10(13) . . ?
C00M C00L H00L 120.0 . . ?
C00O C00L H00L 120.0 . . ?
C00L C00M C00H 119.76(14) . . ?
C00L C00M H00M 120.1 . . ?
C00H C00M H00M 120.1 . . ?
N006 C00N N005 114.80(12) . . ?
N006 C00N S001 124.90(10) . . ?
N005 C00N S001 120.25(10) . . ?
C00L C00O C00K 120.25(14) . . ?
C00L C00O H00O 119.9 . . ?
C00K C00O H00O 119.9 . . ?
C00J C00P C00S 118.82(16) . . ?
C00J C00P H00P 120.6 . . ?
C00S C00P H00P 120.6 . . ?
O003 C00Q H00A 109.5 . . ?
O003 C00Q H00B 109.5 . . ?
H00A C00Q H00B 109.5 . . ?
O003 C00Q H00C 109.5 . . ?
H00A C00Q H00C 109.5 . . ?
H00B C00Q H00C 109.5 . . ?
C00J C00R C00T 119.80(16) . . ?
C00J C00R H00R 120.1 . . ?
C00T C00R H00R 120.1 . . ?
C00U C00S C00P 120.29(17) . . ?
C00U C00S H00S 119.9 . . ?
C00P C00S H00S 119.9 . . ?
C00U C00T C00R 119.75(17) . . ?
C00U C00T H00T 120.1 . . ?
C00R C00T H00T 120.1 . . ?
C00T C00U C00S 120.32(16) . . ?
C00T C00U H00U 119.8 . . ?
C00S C00U H00U 119.8 . . ?

loop_
_geom_bond_atom_site_label_1
_geom_bond_atom_site_label_2
_geom_bond_distance
_geom_bond_site_symmetry_2
_geom_bond_publ_flag
S001 C00N 1.6830(13) . ?
O002 C00A 1.3708(15) . ?
O002 C00G 1.4474(14) . ?
O003 C00C 1.3742(16) . ?
O003 C00Q 1.4253(18) . ?
N004 C00D 1.2861(17) . ?
N004 N005 1.3694(15) . ?
N005 C00N 1.3543(17) . ?
N005 H005 0.8800 . ?
N006 C00N 1.3349(18) . ?
N006 C00J 1.4285(17) . ?
N006 H006 0.8800 . ?
C007 C009 1.3457(18) . ?
C007 C00D 1.4498(17) . ?
C007 C00G 1.5122(17) . ?
C008 C00F 1.3942(18) . ?
C008 C00A 1.4026(18) . ?
C008 C009 1.4500(17) . ?
C009 H009 0.9500 . ?
C00A C00E 1.3826(17) . ?
C00B C00K 1.3857(19) . ?
C00B C00H 1.3891(18) . ?
C00B C00G 1.5182(17) . ?
C00C C00I 1.389(2) . ?
C00C C00F 1.3915(18) . ?
C00D H00D 0.9500 . ?
C00E C00I 1.3916(19) . ?
C00E H00E 0.9500 . ?
C00F H00F 0.9500 . ?
C00G H00G 1.0000 . ?
C00H C00M 1.3903(19) . ?
C00H H00H 0.9500 . ?
C00I H00I 0.9500 . ?
C00J C00P 1.380(2) . ?
C00J C00R 1.383(2) . ?
C00K C00O 1.393(2) . ?
C00K H00K 0.9500 . ?
C00L C00M 1.375(2) . ?
C00L C00O 1.383(2) . ?
C00L H00L 0.9500 . ?
C00M H00M 0.9500 . ?
C00O H00O 0.9500 . ?
C00P C00S 1.390(2) . ?
C00P H00P 0.9500 . ?
C00Q H00A 0.9800 . ?
C00Q H00B 0.9800 . ?
C00Q H00C 0.9800 . ?
C00R C00T 1.385(2) . ?
C00R H00R 0.9500 . ?
C00S C00U 1.386(3) . ?
C00S H00S 0.9500 . ?
C00T C00U 1.375(3) . ?
C00T H00T 0.9500 . ?
C00U H00U 0.9500 . ?

loop_
_geom_torsion_atom_site_label_1
_geom_torsion_atom_site_label_2
_geom_torsion_atom_site_label_3
_geom_torsion_atom_site_label_4
_geom_torsion
_geom_torsion_site_symmetry_1
_geom_torsion_site_symmetry_2
_geom_torsion_site_symmetry_3
_geom_torsion_site_symmetry_4
_geom_torsion_publ_flag
C00D N004 N005 C00N 167.09(13) . . . . ?
C00D C007 C009 C008 -179.73(11) . . . . ?
C00G C007 C009 C008 0.31(18) . . . . ?
C00F C008 C009 C007 174.59(11) . . . . ?
C00A C008 C009 C007 -7.26(17) . . . . ?
C00G O002 C00A C00E -162.80(11) . . . . ?
C00G O002 C00A C008 21.89(17) . . . . ?
C00F C008 C00A O002 174.44(11) . . . . ?
C009 C008 C00A O002 -3.81(17) . . . . ?
C00F C008 C00A C00E -0.71(18) . . . . ?
C009 C008 C00A C00E -178.96(11) . . . . ?
C00Q O003 C00C C00I 5.8(2) . . . . ?
C00Q O003 C00C C00F -173.95(13) . . . . ?
N005 N004 C00D C007 179.34(11) . . . . ?
C009 C007 C00D N004 174.01(12) . . . . ?
C00G C007 C00D N004 -6.02(17) . . . . ?
O002 C00A C00E C00I -174.26(11) . . . . ?
C008 C00A C00E C00I 1.11(19) . . . . ?
O003 C00C C00F C008 -178.61(11) . . . . ?
C00I C00C C00F C008 1.61(19) . . . . ?
C00A C008 C00F C00C -0.65(18) . . . . ?
C009 C008 C00F C00C 177.50(11) . . . . ?
C00A O002 C00G C007 -26.86(15) . . . . ?
C00A O002 C00G C00B 101.65(12) . . . . ?
C009 C007 C00G O002 16.13(16) . . . . ?
C00D C007 C00G O002 -163.84(10) . . . . ?
C009 C007 C00G C00B -110.00(13) . . . . ?
C00D C007 C00G C00B 70.03(14) . . . . ?
C00K C00B C00G O002 -89.56(14) . . . . ?
C00H C00B C00G O002 89.60(13) . . . . ?
C00K C00B C00G C007 38.41(17) . . . . ?
C00H C00B C00G C007 -142.43(12) . . . . ?
C00K C00B C00H C00M -0.1(2) . . . . ?
C00G C00B C00H C00M -179.25(12) . . . . ?
O003 C00C C00I C00E 179.04(12) . . . . ?
C00F C00C C00I C00E -1.2(2) . . . . ?
C00A C00E C00I C00C -0.15(19) . . . . ?
C00N N006 C00J C00P -64.4(2) . . . . ?
C00N N006 C00J C00R 118.84(17) . . . . ?
C00H C00B C00K C00O 0.1(2) . . . . ?
C00G C00B C00K C00O 179.29(13) . . . . ?
C00O C00L C00M C00H 0.3(2) . . . . ?
C00B C00H C00M C00L -0.1(2) . . . . ?
C00J N006 C00N N005 -178.10(14) . . . . ?
C00J N006 C00N S001 -0.6(2) . . . . ?
N004 N005 C00N N006 -5.74(19) . . . . ?
N004 N005 C00N S001 176.67(10) . . . . ?
C00M C00L C00O C00K -0.2(2) . . . . ?
C00B C00K C00O C00L 0.0(2) . . . . ?
C00R C00J C00P C00S 1.5(2) . . . . ?
N006 C00J C00P C00S -175.14(15) . . . . ?
C00P C00J C00R C00T -1.4(2) . . . . ?
N006 C00J C00R C00T 175.41(15) . . . . ?
C00J C00P C00S C00U -0.1(3) . . . . ?
C00J C00R C00T C00U -0.3(3) . . . . ?
C00R C00T C00U C00S 1.8(3) . . . . ?
C00P C00S C00U C00T -1.6(3) . . . . ?
